data_7003611
loop_
_publ_author_name
'Schenk, Christian'
'Henke, Florian'
'Santiso-Qui\~nones, Gustavo'
'Krossing, Ingo'
'Schnepf, Andreas'

_publ_section_title
;
 [Si(SiMe3)3]6Ge18M (M = Cu, Ag, Au): metalloid cluster compounds as
 unusual building blocks for a supramolecular chemistry
;
_journal_issue 33
_journal_name_full 'Dalton Transactions'
_journal_page_first 4436
_journal_page_last 4441
_journal_paper_doi 10.1039/b717506j
_journal_year 2008
_chemical_formula_sum 'C78 H210 Ag Ge18 Li O6 Si24'
_chemical_formula_weight 3340.05
_chemical_name_systematic
;
?
;
_space_group_IT_number 148
_symmetry_cell_setting rhombohedral
_symmetry_space_group_name_Hall '-P 3*'
_symmetry_space_group_name_H-M 'R -3 :R'
_atom_sites_solution_hydrogens geom
_atom_sites_solution_primary direct
_atom_sites_solution_secondary difmap
_audit_creation_method SHELXL-97
_cell_angle_alpha 97.049(17)
_cell_angle_beta 97.049(17)
_cell_angle_gamma 97.049(17)
_cell_formula_units_Z 1
_cell_length_a 15.6343(18)
_cell_length_b 15.6343(18)
_cell_length_c 15.6343(18)
_cell_measurement_reflns_used 18451
_cell_measurement_temperature 149(2)
_cell_measurement_theta_max 25.955
_cell_measurement_theta_min 1.705
_cell_volume 3727.0(8)
_computing_structure_refinement 'SHELXL-97 (Sheldrick, 1997)'
_computing_structure_solution 'SHELXS-97 (Sheldrick, 1990)'
_diffrn_ambient_temperature 149(2)
_diffrn_measured_fraction_theta_full 0.994
_diffrn_measured_fraction_theta_max 0.994
_diffrn_radiation_monochromator graphite
_diffrn_radiation_source 'fine-focus sealed tube'
_diffrn_radiation_type MoK\a
_diffrn_radiation_wavelength 0.71073
_diffrn_reflns_av_R_equivalents 0.0513
_diffrn_reflns_av_sigmaI/netI 0.0453
_diffrn_reflns_limit_h_max 19
_diffrn_reflns_limit_h_min -19
_diffrn_reflns_limit_k_max 19
_diffrn_reflns_limit_k_min -10
_diffrn_reflns_limit_l_max 13
_diffrn_reflns_limit_l_min -19
_diffrn_reflns_number 13286
_diffrn_reflns_theta_full 25.94
_diffrn_reflns_theta_max 25.94
_diffrn_reflns_theta_min 2.00
_exptl_absorpt_coefficient_mu 3.925
_exptl_absorpt_correction_T_max 0.4943
_exptl_absorpt_correction_T_min 0.4022
_exptl_absorpt_correction_type numerical
_exptl_crystal_colour orange-red
_exptl_crystal_density_diffrn 1.488
_exptl_crystal_density_method 'not measured'
_exptl_crystal_description fragment
_exptl_crystal_F_000 1688
_exptl_crystal_size_max 0.3
_exptl_crystal_size_mid 0.25
_exptl_crystal_size_min 0.2
_refine_diff_density_max 0.498
_refine_diff_density_min -0.936
_refine_diff_density_rms 0.081
_refine_ls_extinction_method none
_refine_ls_goodness_of_fit_ref 1.038
_refine_ls_hydrogen_treatment mixed
_refine_ls_matrix_type full
_refine_ls_number_parameters 195
_refine_ls_number_reflns 4833
_refine_ls_number_restraints 0
_refine_ls_restrained_S_all 1.038
_refine_ls_R_factor_all 0.0461
_refine_ls_R_factor_gt 0.0348
_refine_ls_shift/su_max 0.001
_refine_ls_shift/su_mean 0.000
_refine_ls_structure_factor_coef Fsqd
_refine_ls_weighting_details 'calc w=1/[\s^2^(Fo^2^)+(0.0420P)^2^+2.8876P] where P=(Fo^2^+2Fc^2^)/3'
_refine_ls_weighting_scheme calc
_refine_ls_wR_factor_gt 0.0838
_refine_ls_wR_factor_ref 0.0882
_reflns_number_gt 3990
_reflns_number_total 4833
_reflns_threshold_expression >2sigma(I)
_cod_data_source_file b717506j.txt
_cod_data_source_block cs68p-3
_cod_original_cell_volume 3727.0(7)
_cod_original_sg_symbol_H-M R-3
_cod_database_code 7003611

loop_
_symmetry_equiv_pos_as_xyz
'x, y, z'
'z, x, y'
'y, z, x'
'-x, -y, -z'
'-z, -x, -y'
'-y, -z, -x'

loop_
_atom_site_label
_atom_site_type_symbol
_atom_site_fract_x
_atom_site_fract_y
_atom_site_fract_z
_atom_site_U_iso_or_equiv
_atom_site_adp_type
_atom_site_occupancy
_atom_site_symmetry_multiplicity
_atom_site_calc_flag
_atom_site_refinement_flags
_atom_site_disorder_assembly
_atom_site_disorder_group
Ag1 Ag 0.5000 0.5000 0.5000 0.03367(15) Uani 1 6 d S . .
Ge1 Ge 0.30882(3) 0.43613(3) 0.26417(3) 0.03642(11) Uani 1 1 d . . .
Ge2 Ge 0.32698(2) 0.46254(2) 0.42753(2) 0.03087(10) Uani 1 1 d . . .
Ge3 Ge 0.19038(2) 0.31609(3) 0.28333(3) 0.03456(11) Uani 1 1 d . . .
Si1 Si 0.26436(7) 0.54330(6) 0.18036(6) 0.0321(2) Uani 1 1 d . . .
Si2 Si 0.23213(8) 0.47924(7) 0.03436(7) 0.0409(3) Uani 1 1 d . . .
Si3 Si 0.37963(8) 0.65810(7) 0.20031(8) 0.0459(3) Uani 1 1 d . . .
Si4 Si 0.13891(8) 0.58786(9) 0.23136(9) 0.0505(3) Uani 1 1 d . . .
C2C C 0.1929(4) 0.5618(3) -0.0336(3) 0.0712(16) Uani 1 1 d . . .
H2CA H 0.1793 0.5354 -0.0948 0.107 Uiso 1 1 calc R . .
H2CB H 0.2385 0.6119 -0.0280 0.107 Uiso 1 1 calc R . .
H2CC H 0.1406 0.5810 -0.0135 0.107 Uiso 1 1 calc R . .
C2B C 0.1419(3) 0.3869(3) 0.0216(3) 0.0604(13) Uani 1 1 d . . .
H2BA H 0.1290 0.3607 -0.0396 0.091 Uiso 1 1 calc R . .
H2BB H 0.0898 0.4084 0.0403 0.091 Uiso 1 1 calc R . .
H2BC H 0.1593 0.3431 0.0575 0.091 Uiso 1 1 calc R . .
C2A C 0.3296(4) 0.4386(4) -0.0068(3) 0.0659(14) Uani 1 1 d . . .
H2AA H 0.3140 0.4123 -0.0678 0.099 Uiso 1 1 calc R . .
H2AB H 0.3493 0.3950 0.0281 0.099 Uiso 1 1 calc R . .
H2AC H 0.3765 0.4873 -0.0023 0.099 Uiso 1 1 calc R . .
C3C C 0.4746(3) 0.6235(4) 0.1503(5) 0.0789(17) Uani 1 1 d . . .
H3CA H 0.5219 0.6724 0.1594 0.118 Uiso 1 1 calc R . .
H3CB H 0.4572 0.6050 0.0877 0.118 Uiso 1 1 calc R . .
H3CC H 0.4946 0.5749 0.1775 0.118 Uiso 1 1 calc R . .
C3B C 0.4138(5) 0.6948(4) 0.3179(4) 0.098(3) Uani 1 1 d . . .
H3BA H 0.4620 0.7427 0.3259 0.148 Uiso 1 1 calc R . .
H3BB H 0.4329 0.6463 0.3460 0.148 Uiso 1 1 calc R . .
H3BC H 0.3647 0.7147 0.3442 0.148 Uiso 1 1 calc R . .
C3A C 0.3449(4) 0.7513(3) 0.1467(4) 0.0685(15) Uani 1 1 d . . .
H3AA H 0.3935 0.7989 0.1554 0.103 Uiso 1 1 calc R . .
H3AB H 0.2957 0.7716 0.1724 0.103 Uiso 1 1 calc R . .
H3AC H 0.3274 0.7322 0.0843 0.103 Uiso 1 1 calc R . .
C4B C 0.1632(7) 0.6261(11) 0.3479(5) 0.234(9) Uani 1 1 d . . .
H4BA H 0.1110 0.6447 0.3692 0.352 Uiso 1 1 calc R . .
H4BB H 0.2102 0.6754 0.3585 0.352 Uiso 1 1 calc R . .
H4BC H 0.1813 0.5789 0.3785 0.352 Uiso 1 1 calc R . .
C4C C 0.1013(4) 0.6753(5) 0.1730(6) 0.112(3) Uani 1 1 d . . .
H4CA H 0.0491 0.6930 0.1951 0.168 Uiso 1 1 calc R . .
H4CB H 0.0875 0.6540 0.1106 0.168 Uiso 1 1 calc R . .
H4CC H 0.1473 0.7254 0.1824 0.168 Uiso 1 1 calc R . .
C4A C 0.0464(4) 0.4980(5) 0.2112(7) 0.129(4) Uani 1 1 d . . .
H4AA H -0.0044 0.5189 0.2332 0.193 Uiso 1 1 calc R . .
H4AB H 0.0625 0.4496 0.2413 0.193 Uiso 1 1 calc R . .
H4AC H 0.0324 0.4781 0.1486 0.193 Uiso 1 1 calc R . .
O100 O -0.0322(2) 0.1197(2) 0.0649(2) 0.0508(7) Uani 1 1 d . . .
C100 C -0.0796(4) 0.1836(3) 0.0304(3) 0.0614(12) Uani 1 1 d . . .
H10A H -0.1418 0.1596 0.0130 0.074 Uiso 1 1 calc R . .
H10B H -0.0556 0.2022 -0.0212 0.074 Uiso 1 1 calc R . .
C101 C -0.0697(5) 0.2585(4) 0.1016(4) 0.0801(17) Uani 1 1 d . . .
H10C H -0.0186 0.3014 0.0981 0.096 Uiso 1 1 calc R . .
H10D H -0.1223 0.2880 0.0987 0.096 Uiso 1 1 calc R . .
C102 C -0.0576(4) 0.2181(4) 0.1820(4) 0.0657(14) Uani 1 1 d . . .
H10E H -0.1142 0.1951 0.1985 0.079 Uiso 1 1 calc R . .
H10F H -0.0247 0.2602 0.2310 0.079 Uiso 1 1 calc R . .
C103 C -0.0066(3) 0.1459(3) 0.1568(3) 0.0617(13) Uani 1 1 d . . .
H10G H 0.0567 0.1667 0.1695 0.074 Uiso 1 1 calc R . .
H10H H -0.0201 0.0965 0.1892 0.074 Uiso 1 1 calc R . .
Li1 Li 0.0000 0.0000 0.0000 0.050(4) Uani 1 6 d S . .

loop_
_atom_site_aniso_label
_atom_site_aniso_U_11
_atom_site_aniso_U_22
_atom_site_aniso_U_33
_atom_site_aniso_U_23
_atom_site_aniso_U_13
_atom_site_aniso_U_12
Ag1 0.03274(15) 0.03274(15) 0.03274(15) 0.00093(15) 0.00093(15) 0.00093(15)
Ge1 0.0394(2) 0.0340(2) 0.0358(2) 0.00897(16) 0.00109(16) 0.00507(16)
Ge2 0.03200(19) 0.02966(19) 0.03127(19) 0.00319(14) 0.00518(15) 0.00589(14)
Ge3 0.02719(19) 0.0390(2) 0.0380(2) 0.00917(16) 0.00320(15) 0.00434(15)
Si1 0.0344(5) 0.0310(5) 0.0317(5) 0.0075(4) 0.0026(4) 0.0068(4)
Si2 0.0490(6) 0.0414(6) 0.0314(5) 0.0078(4) 0.0008(5) 0.0044(5)
Si3 0.0498(6) 0.0365(6) 0.0479(6) 0.0126(5) -0.0040(5) -0.0038(5)
Si4 0.0505(7) 0.0560(7) 0.0535(7) 0.0130(6) 0.0140(5) 0.0281(6)
C2C 0.104(4) 0.059(3) 0.049(3) 0.018(2) -0.009(3) 0.014(3)
C2B 0.067(3) 0.054(3) 0.053(3) 0.003(2) -0.001(2) -0.006(2)
C2A 0.073(3) 0.079(4) 0.046(3) 0.000(2) 0.018(2) 0.010(3)
C3C 0.043(3) 0.078(4) 0.117(5) 0.026(3) 0.012(3) 0.000(3)
C3B 0.123(6) 0.084(4) 0.064(4) 0.008(3) -0.021(4) -0.046(4)
C3A 0.074(3) 0.041(2) 0.092(4) 0.028(3) 0.004(3) 0.001(2)
C4B 0.169(9) 0.47(2) 0.070(5) -0.078(9) -0.016(5) 0.226(13)
C4C 0.074(4) 0.093(5) 0.207(9) 0.087(5) 0.062(5) 0.056(4)
C4A 0.072(4) 0.073(4) 0.265(12) 0.034(6) 0.089(6) 0.026(3)
O100 0.0565(18) 0.0487(17) 0.0461(16) 0.0046(13) 0.0005(14) 0.0124(14)
C100 0.065(3) 0.060(3) 0.063(3) 0.017(2) 0.009(2) 0.017(2)
C101 0.099(5) 0.053(3) 0.089(4) 0.008(3) 0.016(4) 0.016(3)
C102 0.061(3) 0.067(3) 0.065(3) -0.008(3) 0.007(2) 0.013(2)
C103 0.064(3) 0.064(3) 0.052(3) -0.007(2) -0.001(2) 0.011(2)
Li1 0.048(4) 0.048(4) 0.048(4) 0.002(5) 0.002(5) 0.002(5)

loop_
_atom_type_symbol
_atom_type_description
_atom_type_scat_dispersion_real
_atom_type_scat_dispersion_imag
_atom_type_scat_source
C C 0.0033 0.0016 'International Tables Vol C Tables 4.2.6.8 and 6.1.1.4'
H H 0.0000 0.0000 'International Tables Vol C Tables 4.2.6.8 and 6.1.1.4'
Li Li -0.0003 0.0001 'International Tables Vol C Tables 4.2.6.8 and 6.1.1.4'
O O 0.0106 0.0060 'International Tables Vol C Tables 4.2.6.8 and 6.1.1.4'
Si Si 0.0817 0.0704 'International Tables Vol C Tables 4.2.6.8 and 6.1.1.4'
Ge Ge 0.1547 1.8001 'International Tables Vol C Tables 4.2.6.8 and 6.1.1.4'
Ag Ag -0.8971 1.1015 'International Tables Vol C Tables 4.2.6.8 and 6.1.1.4'

loop_
_geom_angle_atom_site_label_1
_geom_angle_atom_site_label_2
_geom_angle_atom_site_label_3
_geom_angle
_geom_angle_site_symmetry_1
_geom_angle_site_symmetry_3
_geom_angle_publ_flag
Ge2 Ag1 Ge2 117.80(3) 6_666 2 ?
Ge2 Ag1 Ge2 62.20(3) 6_666 4_666 ?
Ge2 Ag1 Ge2 117.80(3) 2 4_666 ?
Ge2 Ag1 Ge2 117.80(3) 6_666 . ?
Ge2 Ag1 Ge2 62.20(3) 2 . ?
Ge2 Ag1 Ge2 180.000(7) 4_666 . ?
Ge2 Ag1 Ge2 62.20(3) 6_666 5_666 ?
Ge2 Ag1 Ge2 180.0 2 5_666 ?
Ge2 Ag1 Ge2 62.20(3) 4_666 5_666 ?
Ge2 Ag1 Ge2 117.80(3) . 5_666 ?
Ge2 Ag1 Ge2 180.000(1) 6_666 3 ?
Ge2 Ag1 Ge2 62.20(3) 2 3 ?
Ge2 Ag1 Ge2 117.80(3) 4_666 3 ?
Ge2 Ag1 Ge2 62.20(3) . 3 ?
Ge2 Ag1 Ge2 117.80(3) 5_666 3 ?
Si1 Ge1 Ge2 125.41(3) . 3 ?
Si1 Ge1 Ge2 121.08(3) . . ?
Ge2 Ge1 Ge2 69.34(3) 3 . ?
Si1 Ge1 Ge3 116.27(3) . . ?
Ge2 Ge1 Ge3 118.22(3) 3 . ?
Ge2 Ge1 Ge3 83.10(3) . . ?
Si1 Ge1 Ge3 120.12(3) . 3 ?
Ge2 Ge1 Ge3 83.13(3) 3 3 ?
Ge2 Ge1 Ge3 118.12(3) . 3 ?
Ge3 Ge1 Ge3 62.70(3) . 3 ?
Ge1 Ge2 Ge1 92.33(3) 2 . ?
Ge1 Ge2 Ag1 112.27(3) 2 . ?
Ge1 Ge2 Ag1 112.15(3) . . ?
Ge1 Ge2 Ge2 98.812(14) 2 3 ?
Ge1 Ge2 Ge2 55.272(18) . 3 ?
Ag1 Ge2 Ge2 58.901(13) . 3 ?
Ge1 Ge2 Ge2 55.388(18) 2 2 ?
Ge1 Ge2 Ge2 98.728(14) . 2 ?
Ag1 Ge2 Ge2 58.901(13) . 2 ?
Ge2 Ge2 Ge2 60.0 3 2 ?
Ge1 Ge3 Ge1 90.77(3) . 2 ?
Ge1 Ge3 Ge3 58.690(19) . 3 ?
Ge1 Ge3 Ge3 101.018(15) 2 3 ?
Ge1 Ge3 Ge3 101.074(15) . 2 ?
Ge1 Ge3 Ge3 58.611(18) 2 2 ?
Ge3 Ge3 Ge3 60.0 3 2 ?
Si3 Si1 Si2 111.55(7) . . ?
Si3 Si1 Si4 111.91(6) . . ?
Si2 Si1 Si4 110.49(6) . . ?
Si3 Si1 Ge1 107.50(5) . . ?
Si2 Si1 Ge1 107.97(5) . . ?
Si4 Si1 Ge1 107.19(5) . . ?
C2B Si2 C2A 109.2(3) . . ?
C2B Si2 C2C 107.0(3) . . ?
C2A Si2 C2C 109.7(3) . . ?
C2B Si2 Si1 110.24(17) . . ?
C2A Si2 Si1 111.55(17) . . ?
C2C Si2 Si1 109.04(18) . . ?
C3B Si3 C3C 109.1(4) . . ?
C3B Si3 C3A 109.3(3) . . ?
C3C Si3 C3A 107.6(3) . . ?
C3B Si3 Si1 109.8(2) . . ?
C3C Si3 Si1 110.91(19) . . ?
C3A Si3 Si1 110.11(18) . . ?
C4B Si4 C4C 110.0(6) . . ?
C4B Si4 C4A 109.2(7) . . ?
C4C Si4 C4A 105.7(4) . . ?
C4B Si4 Si1 109.4(3) . . ?
C4C Si4 Si1 110.7(2) . . ?
C4A Si4 Si1 111.8(2) . . ?
C100 O100 C103 108.9(4) . . ?
C100 O100 Li1 129.8(3) . . ?
C103 O100 Li1 121.3(3) . . ?
O100 C100 C101 106.1(4) . . ?
C102 C101 C100 103.9(5) . . ?
C101 C102 C103 102.6(5) . . ?
O100 C103 C102 106.1(4) . . ?
O100 Li1 O100 87.58(11) 4 3 ?
O100 Li1 O100 92.42(11) 4 5 ?
O100 Li1 O100 87.58(11) 3 5 ?
O100 Li1 O100 180.0(2) 4 . ?
O100 Li1 O100 92.42(11) 3 . ?
O100 Li1 O100 87.58(11) 5 . ?
O100 Li1 O100 87.58(11) 4 2 ?
O100 Li1 O100 92.42(11) 3 2 ?
O100 Li1 O100 180.00(16) 5 2 ?
O100 Li1 O100 92.42(11) . 2 ?
O100 Li1 O100 92.42(11) 4 6 ?
O100 Li1 O100 180.00(17) 3 6 ?
O100 Li1 O100 92.42(11) 5 6 ?
O100 Li1 O100 87.58(11) . 6 ?
O100 Li1 O100 87.58(11) 2 6 ?

loop_
_geom_bond_atom_site_label_1
_geom_bond_atom_site_label_2
_geom_bond_distance
_geom_bond_site_symmetry_2
_geom_bond_publ_flag
Ag1 Ge2 2.7641(8) 6_666 ?
Ag1 Ge2 2.7641(7) 2 ?
Ag1 Ge2 2.7641(7) 4_666 ?
Ag1 Ge2 2.7641(7) . ?
Ag1 Ge2 2.7641(7) 5_666 ?
Ag1 Ge2 2.7641(7) 3 ?
Ge1 Si1 2.3684(11) . ?
Ge1 Ge2 2.5080(6) 3 ?
Ge1 Ge2 2.5116(7) . ?
Ge1 Ge3 2.5421(7) . ?
Ge1 Ge3 2.5442(7) 3 ?
Ge2 Ge1 2.5080(6) 2 ?
Ge2 Ge2 2.8554(8) 3 ?
Ge2 Ge2 2.8554(8) 2 ?
Ge3 Ge1 2.5442(7) 2 ?
Ge3 Ge3 2.6462(8) 3 ?
Ge3 Ge3 2.6462(8) 2 ?
Si1 Si3 2.3445(16) . ?
Si1 Si2 2.3452(15) . ?
Si1 Si4 2.3561(16) . ?
Si2 C2B 1.865(5) . ?
Si2 C2A 1.876(6) . ?
Si2 C2C 1.882(5) . ?
Si3 C3B 1.849(6) . ?
Si3 C3C 1.867(6) . ?
Si3 C3A 1.871(5) . ?
Si4 C4B 1.824(7) . ?
Si4 C4C 1.850(6) . ?
Si4 C4A 1.855(7) . ?
O100 C100 1.434(6) . ?
O100 C103 1.437(6) . ?
O100 Li1 2.162(3) . ?
C100 C101 1.493(8) . ?
C101 C102 1.478(8) . ?
C102 C103 1.503(7) . ?
Li1 O100 2.162(3) 4 ?
Li1 O100 2.162(3) 3 ?
Li1 O100 2.162(3) 5 ?
Li1 O100 2.162(3) 2 ?
Li1 O100 2.162(3) 6 ?
